data_9000847
loop_
_publ_author_name
'Sabelli, C.'

_publ_section_title
;
 Campigliaite, Cu4Mn(SO4)2(OH)6.4H2O, a new mineral from Campiglia Marittima,
 Tuscany, Italy II. Crystal structure
;
_journal_name_full 'American Mineralogist'
_journal_page_first 388
_journal_page_last 393
_journal_volume 67
_journal_year 1982
_chemical_formula_sum 'Cu4 H14 Mn O18 S2'
_chemical_name_mineral Campigliaite
_space_group_IT_number 5
_symmetry_space_group_name_Hall 'C 2y'
_symmetry_space_group_name_H-M 'C 1 2 1'
_cell_angle_alpha 90
_cell_angle_beta 100.3
_cell_angle_gamma 90
_cell_length_a 21.707
_cell_length_b 6.098
_cell_length_c 11.245
_cell_formula_units_Z 4
_cell_volume 1464.506
_database_code_amcsd 0000866
_exptl_crystal_density_diffrn 3.063
_cod_original_formula_sum 'Cu4 Mn S2 O18 H14'
_cod_database_code 9000847

loop_
_space_group_symop_operation_xyz
x,y,z
1/2+x,1/2+y,z
-x,y,-z
1/2-x,1/2+y,-z

loop_
_atom_site_label
_atom_site_fract_x
_atom_site_fract_y
_atom_site_fract_z
_atom_site_U_iso_or_equiv
Cu1 0.24880 0.52800 -0.00010 0.01760
Cu2 0.25900 0.78000 0.25110 0.02064
Cu3 0.25960 0.25800 0.25540 0.01532
Cu4 0.24970 0.51800 0.50130 0.01722
Mn 0.53310 0.43700 0.26120 0.03052
S1 0.11510 0.20500 0.05560 0.03280
S2 0.39300 0.70100 0.48000 0.01520
O1 0.30600 0.02300 0.18700 0.02343
O2 0.29100 0.54100 0.16700 0.02014
O3 0.18100 0.26700 0.07400 0.03876
O4 0.19500 0.73600 0.06100 0.03040
O5 0.29600 0.25500 0.45900 0.02584
O6 0.32700 0.75500 0.44500 0.03331
O7 0.21900 0.02600 0.31100 0.02305
O8 0.21800 0.55800 0.31600 0.02267
O9 0.08700 0.10400 -0.06500 0.06155
O10 0.10800 0.03300 0.14500 0.05497
O11 0.08300 0.41600 0.06900 0.04927
O12 0.40200 0.51800 0.57000 0.10284
O13 0.41600 0.58600 0.37200 0.05801
O14 0.42300 0.91400 0.52000 0.01836
O15 0.50000 0.78900 0.23600 0.03458
O16 0.57300 0.11800 0.27700 0.03394
O17 0.47100 0.15800 0.35600 0.06117
O18 0.48400 0.16700 0.11000 0.07118
H1 0.35500 0.03000 0.20000 0.05066
H2 0.33300 0.55700 0.13500 0.05066
H3 0.15800 0.63000 0.06400 0.05066
H4 0.33000 0.34100 0.50400 0.05066
H5 0.18200 0.02800 0.25600 0.05066
H6 0.16800 0.57900 0.29800 0.05066
H7 0.47000 0.73200 0.17700 0.05066
H8 0.47200 0.72600 0.28000 0.05066
H9 0.57600 0.04700 0.34500 0.05066
H10 0.57600 0.05000 0.20800 0.05066
H11 0.45300 0.07700 0.41000 0.05066
H12 0.45400 0.30100 0.36200 0.05066
H13 0.46000 0.31300 0.09500 0.05066
H14 0.45200 0.08300 0.05000 0.05066

loop_
_cod_related_entry_id
_cod_related_entry_database
_cod_related_entry_code
1 AMCSD 0000866
